data_7212234
loop_
_publ_author_name
'Constable, Edwin C.'
'Zhang, Guoqi'
'Housecroft, Catherine E.'
'Neuburger, Markus'
'Zampese, Jennifer A.'

_publ_section_title
;
 Host--guest chemistry of a chiral Schiff base copper(ii) complex: can
 chiral information be transferred to the guest cation?
;
_journal_issue 6
_journal_name_full CrystEngComm
_journal_page_first 1764
_journal_paper_doi 10.1039/b922929a
_journal_volume 12
_journal_year 2010
_chemical_absolute_configuration ad
_chemical_formula_moiety 'C48 H56 Cu2 K N4 O8, C H4 O, Br'
_chemical_formula_sum 'C49 H60 Br Cu2 K N4 O9'
_chemical_formula_weight 1095.11
_chemical_name_systematic
;
?
;
_space_group_IT_number 4
_symmetry_cell_setting monoclinic
_symmetry_space_group_name_Hall 'P 2yb'
_symmetry_space_group_name_H-M 'P 1 21 1'
_atom_sites_solution_hydrogens geom
_atom_sites_solution_primary direct
_atom_sites_solution_secondary difmap
_audit_creation_method SHELXL-97
_cell_angle_alpha 90.00
_cell_angle_beta 105.67(3)
_cell_angle_gamma 90.00
_cell_formula_units_Z 2
_cell_length_a 10.035(2)
_cell_length_b 21.349(4)
_cell_length_c 11.489(2)
_cell_measurement_temperature 173(2)
_cell_volume 2369.9(8)
_computing_cell_refinement 'Stoe IPDS'
_computing_data_collection 'Stoe IPDS'
_computing_data_reduction 'Stoe IPDS'
_computing_molecular_graphics 'Bruker SHELXTL'
_computing_publication_material 'Bruker SHELXTL'
_computing_structure_refinement 'SHELXL-97 (Sheldrick, 1997)'
_computing_structure_solution 'SHELXS-97 (Sheldrick, 1990)'
_diffrn_ambient_temperature 173(2)
_diffrn_measured_fraction_theta_full 0.995
_diffrn_measured_fraction_theta_max 0.995
_diffrn_measurement_device_type 'Stoe IPDS'
_diffrn_measurement_method '\w scans'
_diffrn_radiation_monochromator graphite
_diffrn_radiation_source 'fine-focus sealed tube'
_diffrn_radiation_type MoK\a
_diffrn_radiation_wavelength 0.71073
_diffrn_reflns_av_R_equivalents 0.1065
_diffrn_reflns_av_sigmaI/netI 0.0587
_diffrn_reflns_limit_h_max 13
_diffrn_reflns_limit_h_min -11
_diffrn_reflns_limit_k_max 27
_diffrn_reflns_limit_k_min -27
_diffrn_reflns_limit_l_max 14
_diffrn_reflns_limit_l_min -14
_diffrn_reflns_number 41204
_diffrn_reflns_theta_full 27.50
_diffrn_reflns_theta_max 27.50
_diffrn_reflns_theta_min 2.07
_exptl_absorpt_coefficient_mu 1.889
_exptl_absorpt_correction_type none
_exptl_crystal_colour brown
_exptl_crystal_density_diffrn 1.535
_exptl_crystal_density_method 'not measured'
_exptl_crystal_description plate
_exptl_crystal_F_000 1132
_exptl_crystal_size_max 0.25
_exptl_crystal_size_mid 0.12
_exptl_crystal_size_min 0.01
_refine_diff_density_max 1.284
_refine_diff_density_min -0.944
_refine_diff_density_rms 0.113
_refine_ls_abs_structure_details 'Flack H D (1983), Acta Cryst. A39, 876-881'
_refine_ls_abs_structure_Flack 0.020(7)
_refine_ls_extinction_method none
_refine_ls_goodness_of_fit_ref 1.060
_refine_ls_hydrogen_treatment constr
_refine_ls_matrix_type full
_refine_ls_number_parameters 601
_refine_ls_number_reflns 10805
_refine_ls_number_restraints 1
_refine_ls_restrained_S_all 1.060
_refine_ls_R_factor_all 0.0482
_refine_ls_R_factor_gt 0.0475
_refine_ls_shift/su_max 0.001
_refine_ls_shift/su_mean 0.000
_refine_ls_structure_factor_coef Fsqd
_refine_ls_weighting_details 'calc w=1/[\s^2^(Fo^2^)+(0.0838P)^2^+0.6066P] where P=(Fo^2^+2Fc^2^)/3'
_refine_ls_weighting_scheme calc
_refine_ls_wR_factor_gt 0.1195
_refine_ls_wR_factor_ref 0.1204
_reflns_number_gt 10611
_reflns_number_total 10805
_reflns_threshold_expression >2sigma(I)
_cod_data_source_file b922929a.txt
_cod_data_source_block gq53
_cod_depositor_comments
;
The following automatic conversions were performed:

'_symmetry_cell_setting' value 'Monoclinic' changed to 'monoclinic'
according to /home/saulius/struct/CIF-dictionaries/cif_core.dic
dictionary named 'cif_core.dic' version 2.4.2 from 2011-04-26.

Automatic conversion script
Id: cif_fix_values 1891 2012-01-12 08:04:46Z andrius 
;
_cod_original_cell_volume 2370.0(8)
_cod_original_sg_symbol_Hall P2yb
_cod_original_sg_symbol_H-M P2(1)
_cod_database_code 7212234

loop_
_symmetry_equiv_pos_as_xyz
'x, y, z'
'-x, y+1/2, -z'

loop_
_atom_site_label
_atom_site_type_symbol
_atom_site_fract_x
_atom_site_fract_y
_atom_site_fract_z
_atom_site_U_iso_or_equiv
_atom_site_adp_type
_atom_site_occupancy
_atom_site_symmetry_multiplicity
_atom_site_calc_flag
_atom_site_refinement_flags
Cu1 Cu 0.30856(3) 0.500100(15) 0.56439(3) 0.02068(9) Uani 1 1 d .
Cu2 Cu 0.95707(3) 0.438726(15) 0.44293(3) 0.02041(9) Uani 1 1 d .
K1 K 0.63110(8) 0.46710(4) 0.49961(8) 0.03325(15) Uani 1 1 d .
Br1 Br 0.81797(4) 0.27252(2) 0.12631(4) 0.04476(11) Uani 1 1 d .
N1 N 0.1789(3) 0.56890(12) 0.5315(2) 0.0235(5) Uani 1 1 d .
N2 N 0.2603(3) 0.49151(12) 0.7151(2) 0.0234(5) Uani 1 1 d .
O1 O 0.4681(2) 0.50384(12) 0.2401(2) 0.0281(4) Uani 1 1 d .
O2 O 0.3731(2) 0.51406(10) 0.4269(2) 0.0246(4) Uani 1 1 d .
O3 O 0.4236(2) 0.42874(10) 0.5893(2) 0.0273(4) Uani 1 1 d .
O4 O 0.5860(3) 0.33678(11) 0.5805(2) 0.0300(5) Uani 1 1 d .
C1 C 0.6005(4) 0.43447(19) 0.1544(4) 0.0376(8) Uani 1 1 d .
H1A H 0.6797 0.4412 0.2249 0.056 Uiso 1 1 calc R
H1B H 0.6338 0.4262 0.0832 0.056 Uiso 1 1 calc R
H1C H 0.5466 0.3986 0.1693 0.056 Uiso 1 1 calc R
C2 C 0.5110(4) 0.49185(17) 0.1327(3) 0.0314(7) Uani 1 1 d .
H2A H 0.5635 0.5281 0.1144 0.038 Uiso 1 1 calc R
H2B H 0.4291 0.4851 0.0632 0.038 Uiso 1 1 calc R
C3 C 0.3785(3) 0.55215(14) 0.2377(3) 0.0241(6) Uani 1 1 d .
C4 C 0.3258(3) 0.55558(13) 0.3414(3) 0.0220(5) Uani 1 1 d .
C5 C 0.2292(3) 0.60268(14) 0.3457(3) 0.0240(6) Uani 1 1 d .
C6 C 0.1911(3) 0.64682(15) 0.2511(3) 0.0282(6) Uani 1 1 d .
H6A H 0.1269 0.6790 0.2548 0.034 Uiso 1 1 calc R
C7 C 0.2455(4) 0.64393(16) 0.1541(3) 0.0309(7) Uani 1 1 d .
H7A H 0.2200 0.6744 0.0918 0.037 Uiso 1 1 calc R
C8 C 0.3387(4) 0.59621(16) 0.1461(3) 0.0287(6) Uani 1 1 d .
H8A H 0.3747 0.5940 0.0778 0.034 Uiso 1 1 calc R
C9 C 0.1607(3) 0.60646(15) 0.4410(3) 0.0237(5) Uani 1 1 d .
H9A H 0.0964 0.6397 0.4365 0.028 Uiso 1 1 calc R
C10 C 0.0948(3) 0.57078(14) 0.6193(3) 0.0242(5) Uani 1 1 d .
H10A H 0.0185 0.5395 0.5916 0.029 Uiso 1 1 calc R
C11 C 0.0269(4) 0.63337(17) 0.6332(3) 0.0340(7) Uani 1 1 d .
H11A H -0.0342 0.6469 0.5544 0.041 Uiso 1 1 calc R
H11B H 0.0986 0.6659 0.6621 0.041 Uiso 1 1 calc R
C12 C -0.0578(4) 0.62459(19) 0.7250(4) 0.0385(8) Uani 1 1 d .
H12A H -0.0997 0.6651 0.7376 0.046 Uiso 1 1 calc R
H12B H -0.1339 0.5946 0.6920 0.046 Uiso 1 1 calc R
C13 C 0.0301(4) 0.60063(19) 0.8447(3) 0.0367(7) Uani 1 1 d .
H13A H -0.0288 0.5946 0.9004 0.044 Uiso 1 1 calc R
H13B H 0.1014 0.6323 0.8808 0.044 Uiso 1 1 calc R
C14 C 0.1012(4) 0.53860(17) 0.8312(3) 0.0309(6) Uani 1 1 d .
H14A H 0.1621 0.5255 0.9105 0.037 Uiso 1 1 calc R
H14B H 0.0309 0.5055 0.8023 0.037 Uiso 1 1 calc R
C15 C 0.1862(3) 0.54754(14) 0.7412(3) 0.0232(5) Uani 1 1 d .
H15A H 0.2569 0.5806 0.7740 0.028 Uiso 1 1 calc R
C16 C 0.2918(3) 0.44422(16) 0.7869(3) 0.0258(6) Uani 1 1 d .
H16A H 0.2549 0.4434 0.8548 0.031 Uiso 1 1 calc R
C17 C 0.3782(3) 0.39251(15) 0.7732(3) 0.0254(6) Uani 1 1 d .
C18 C 0.4405(3) 0.38832(14) 0.6779(3) 0.0234(6) Uani 1 1 d .
C19 C 0.5306(3) 0.33684(15) 0.6766(3) 0.0250(6) Uani 1 1 d .
C20 C 0.5576(4) 0.29276(15) 0.7682(3) 0.0303(7) Uani 1 1 d .
H20A H 0.6187 0.2589 0.7668 0.036 Uiso 1 1 calc R
C21 C 0.4951(4) 0.29787(17) 0.8634(3) 0.0342(7) Uani 1 1 d .
H21A H 0.5149 0.2678 0.9267 0.041 Uiso 1 1 calc R
C22 C 0.4061(4) 0.34581(17) 0.8650(3) 0.0325(7) Uani 1 1 d .
H22A H 0.3620 0.3481 0.9284 0.039 Uiso 1 1 calc R
C23 C 0.6715(4) 0.28457(15) 0.5689(3) 0.0321(7) Uani 1 1 d .
H23A H 0.6224 0.2448 0.5732 0.039 Uiso 1 1 calc R
H23B H 0.7582 0.2850 0.6352 0.039 Uiso 1 1 calc R
C24 C 0.7031(5) 0.29010(19) 0.4493(4) 0.0407(8) Uani 1 1 d .
H24A H 0.6169 0.2876 0.3842 0.061 Uiso 1 1 calc R
H24B H 0.7649 0.2559 0.4404 0.061 Uiso 1 1 calc R
H24C H 0.7484 0.3304 0.4448 0.061 Uiso 1 1 calc R
N3 N 1.0629(3) 0.36261(12) 0.4663(2) 0.0233(5) Uani 1 1 d .
N4 N 1.0294(3) 0.45282(12) 0.3052(2) 0.0257(5) Uani 1 1 d .
O5 O 0.7969(2) 0.43840(11) 0.7672(2) 0.0272(4) Uani 1 1 d .
O6 O 0.8982(2) 0.42913(10) 0.5850(2) 0.0252(4) Uani 1 1 d .
O7 O 0.8364(2) 0.50843(10) 0.41109(19) 0.0243(4) Uani 1 1 d .
O8 O 0.6768(3) 0.60127(11) 0.4185(2) 0.0291(5) Uani 1 1 d .
C25 C 0.6663(4) 0.50865(17) 0.8503(4) 0.0357(7) Uani 1 1 d .
H25A H 0.7208 0.5425 0.8284 0.054 Uiso 1 1 calc R
H25B H 0.6402 0.5202 0.9237 0.054 Uiso 1 1 calc R
H25C H 0.5826 0.5017 0.7842 0.054 Uiso 1 1 calc R
C26 C 0.7510(4) 0.44972(16) 0.8728(3) 0.0314(7) Uani 1 1 d .
H26A H 0.8313 0.4548 0.9444 0.038 Uiso 1 1 calc R
H26B H 0.6943 0.4142 0.8875 0.038 Uiso 1 1 calc R
C27 C 0.8862(3) 0.38959(14) 0.7709(3) 0.0237(6) Uani 1 1 d .
C28 C 0.9402(3) 0.38637(14) 0.6686(3) 0.0209(5) Uani 1 1 d .
C29 C 1.0319(3) 0.33690(14) 0.6631(3) 0.0237(5) Uani 1 1 d .
C30 C 1.0672(4) 0.29292(16) 0.7589(3) 0.0307(7) Uani 1 1 d .
H30A H 1.1299 0.2600 0.7556 0.037 Uiso 1 1 calc R
C31 C 1.0135(4) 0.29669(17) 0.8552(3) 0.0329(7) Uani 1 1 d .
H31A H 1.0378 0.2663 0.9178 0.040 Uiso 1 1 calc R
C32 C 0.9218(3) 0.34555(16) 0.8626(3) 0.0289(6) Uani 1 1 d .
H32A H 0.8845 0.3483 0.9302 0.035 Uiso 1 1 calc R
C33 C 1.0858(3) 0.32729(14) 0.5607(3) 0.0253(6) Uani 1 1 d .
H33A H 1.1435 0.2918 0.5627 0.030 Uiso 1 1 calc R
C34 C 1.1033(3) 0.34604(14) 0.3563(3) 0.0259(6) Uani 1 1 d .
H34A H 1.0194 0.3284 0.2974 0.031 Uiso 1 1 calc R
C35 C 1.2183(4) 0.29839(19) 0.3693(4) 0.0360(7) Uani 1 1 d .
H35A H 1.1923 0.2589 0.4025 0.043 Uiso 1 1 calc R
H35B H 1.3041 0.3144 0.4261 0.043 Uiso 1 1 calc R
C36 C 1.2438(5) 0.28600(18) 0.2464(4) 0.0406(8) Uani 1 1 d .
H36A H 1.1605 0.2665 0.1919 0.049 Uiso 1 1 calc R
H36B H 1.3220 0.2565 0.2559 0.049 Uiso 1 1 calc R
C37 C 1.2768(5) 0.3471(2) 0.1906(4) 0.0455(10) Uani 1 1 d .
H37A H 1.3649 0.3643 0.2415 0.055 Uiso 1 1 calc R
H37B H 1.2892 0.3383 0.1095 0.055 Uiso 1 1 calc R
C38 C 1.1633(4) 0.39561(17) 0.1789(4) 0.0367(8) Uani 1 1 d .
H38A H 1.0768 0.3803 0.1221 0.044 Uiso 1 1 calc R
H38B H 1.1904 0.4351 0.1462 0.044 Uiso 1 1 calc R
C39 C 1.1394(3) 0.40769(15) 0.3021(3) 0.0272(6) Uani 1 1 d .
H39A H 1.2279 0.4238 0.3567 0.033 Uiso 1 1 calc R
C40 C 0.9909(3) 0.49748(16) 0.2276(3) 0.0267(6) Uani 1 1 d .
H40A H 1.0327 0.4991 0.1628 0.032 Uiso 1 1 calc R
C41 C 0.8899(3) 0.54522(16) 0.2306(3) 0.0267(6) Uani 1 1 d .
C42 C 0.8227(3) 0.54886(14) 0.3229(3) 0.0232(5) Uani 1 1 d .
C43 C 0.7329(3) 0.60117(15) 0.3232(3) 0.0262(6) Uani 1 1 d .
C44 C 0.7078(4) 0.64488(16) 0.2317(3) 0.0319(7) Uani 1 1 d .
H44A H 0.6463 0.6787 0.2314 0.038 Uiso 1 1 calc R
C45 C 0.7740(4) 0.63907(17) 0.1383(3) 0.0358(7) Uani 1 1 d .
H45A H 0.7561 0.6690 0.0748 0.043 Uiso 1 1 calc R
C46 C 0.8628(4) 0.59128(17) 0.1383(3) 0.0325(7) Uani 1 1 d .
H46A H 0.9076 0.5886 0.0755 0.039 Uiso 1 1 calc R
C47 C 0.6012(4) 0.65565(15) 0.4354(3) 0.0323(7) Uani 1 1 d .
H47A H 0.5164 0.6600 0.3678 0.039 Uiso 1 1 calc R
H47B H 0.6585 0.6936 0.4381 0.039 Uiso 1 1 calc R
C48 C 0.5641(4) 0.64807(18) 0.5522(3) 0.0360(7) Uani 1 1 d .
H48A H 0.4953 0.6146 0.5441 0.054 Uiso 1 1 calc R
H48B H 0.5255 0.6874 0.5727 0.054 Uiso 1 1 calc R
H48C H 0.6472 0.6372 0.6164 0.054 Uiso 1 1 calc R
O100 O 0.4020(4) 0.66118(18) -0.0877(4) 0.0574(8) Uani 1 1 d .
H100 H 0.4497 0.6474 -0.0210 0.086 Uiso 1 1 calc R
C100 C 0.4861(6) 0.6770(3) -0.1571(5) 0.0637(14) Uani 1 1 d .
H10B H 0.5242 0.7189 -0.1344 0.096 Uiso 1 1 calc R
H10C H 0.4332 0.6770 -0.2423 0.096 Uiso 1 1 calc R
H10D H 0.5619 0.6467 -0.1448 0.096 Uiso 1 1 calc R

loop_
_atom_site_aniso_label
_atom_site_aniso_U_11
_atom_site_aniso_U_22
_atom_site_aniso_U_33
_atom_site_aniso_U_23
_atom_site_aniso_U_13
_atom_site_aniso_U_12
Cu1 0.02073(16) 0.02179(16) 0.02296(16) 0.00194(12) 0.01180(12) 0.00150(12)
Cu2 0.02101(16) 0.01947(15) 0.02486(17) -0.00051(12) 0.01327(12) -0.00028(12)
K1 0.0248(3) 0.0373(3) 0.0437(4) 0.0123(3) 0.0198(3) 0.0052(2)
Br1 0.0425(2) 0.0488(2) 0.0401(2) 0.00278(16) 0.00615(15) -0.01019(16)
N1 0.0241(12) 0.0245(11) 0.0245(12) -0.0011(9) 0.0107(9) 0.0011(9)
N2 0.0237(11) 0.0257(12) 0.0241(11) 0.0004(9) 0.0123(9) -0.0023(9)
O1 0.0337(11) 0.0311(10) 0.0260(10) -0.0001(9) 0.0192(8) -0.0002(9)
O2 0.0270(10) 0.0247(10) 0.0259(10) 0.0050(8) 0.0136(8) 0.0042(8)
O3 0.0304(11) 0.0257(11) 0.0312(11) 0.0086(8) 0.0178(9) 0.0044(8)
O4 0.0329(11) 0.0256(11) 0.0353(12) 0.0042(9) 0.0156(10) 0.0079(9)
C1 0.0410(18) 0.0379(17) 0.0435(19) -0.0121(16) 0.0279(15) -0.0086(16)
C2 0.0368(16) 0.0369(17) 0.0264(15) -0.0078(12) 0.0185(13) -0.0090(13)
C3 0.0259(14) 0.0257(14) 0.0223(13) 0.0007(11) 0.0093(11) -0.0053(11)
C4 0.0234(13) 0.0205(13) 0.0229(13) 0.0005(10) 0.0074(10) -0.0051(10)
C5 0.0234(13) 0.0230(13) 0.0257(14) 0.0016(11) 0.0067(11) -0.0042(11)
C6 0.0296(15) 0.0245(13) 0.0280(15) 0.0027(11) 0.0033(12) 0.0007(12)
C7 0.0349(17) 0.0300(15) 0.0256(15) 0.0067(12) 0.0045(12) -0.0070(13)
C8 0.0350(16) 0.0287(15) 0.0231(14) 0.0038(11) 0.0094(12) -0.0086(13)
C9 0.0225(13) 0.0248(13) 0.0245(14) -0.0025(11) 0.0073(10) 0.0008(11)
C10 0.0206(13) 0.0269(13) 0.0286(14) -0.0085(11) 0.0128(11) -0.0021(11)
C11 0.0319(16) 0.0357(17) 0.0383(18) -0.0063(14) 0.0159(14) 0.0084(13)
C12 0.0343(17) 0.0447(19) 0.043(2) -0.0071(16) 0.0218(15) 0.0080(15)
C13 0.0382(18) 0.0441(19) 0.0347(17) -0.0087(14) 0.0220(14) 0.0019(15)
C14 0.0300(15) 0.0378(17) 0.0302(15) -0.0042(13) 0.0173(12) -0.0017(13)
C15 0.0196(12) 0.0266(13) 0.0272(14) -0.0047(11) 0.0126(11) -0.0042(10)
C16 0.0240(13) 0.0345(15) 0.0215(13) 0.0046(12) 0.0105(10) -0.0047(12)
C17 0.0241(13) 0.0267(14) 0.0263(14) 0.0042(11) 0.0081(11) -0.0032(11)
C18 0.0210(12) 0.0235(13) 0.0257(14) 0.0040(11) 0.0064(11) -0.0026(10)
C19 0.0244(13) 0.0225(13) 0.0292(15) 0.0019(11) 0.0089(11) -0.0036(11)
C20 0.0294(15) 0.0231(13) 0.0362(17) 0.0063(12) 0.0051(13) -0.0004(11)
C21 0.0386(18) 0.0312(15) 0.0325(16) 0.0114(13) 0.0090(14) -0.0009(14)
C22 0.0336(16) 0.0358(17) 0.0287(16) 0.0098(13) 0.0096(13) -0.0066(13)
C23 0.0292(15) 0.0226(14) 0.0463(19) -0.0048(12) 0.0132(14) -0.0007(12)
C24 0.043(2) 0.0327(17) 0.052(2) -0.0117(15) 0.0218(17) -0.0003(14)
N3 0.0207(11) 0.0238(11) 0.0289(12) -0.0035(9) 0.0127(9) -0.0012(9)
N4 0.0266(12) 0.0234(12) 0.0313(12) -0.0029(9) 0.0150(10) -0.0051(9)
O5 0.0319(11) 0.0276(10) 0.0283(10) 0.0002(9) 0.0187(9) 0.0024(10)
O6 0.0286(10) 0.0231(11) 0.0288(10) 0.0052(8) 0.0160(8) 0.0056(8)
O7 0.0274(10) 0.0229(10) 0.0270(10) 0.0021(8) 0.0148(8) 0.0010(8)
O8 0.0328(12) 0.0224(10) 0.0358(12) 0.0026(9) 0.0156(9) 0.0061(9)
C25 0.0389(17) 0.0337(17) 0.0422(17) -0.0056(14) 0.0243(14) 0.0015(14)
C26 0.0383(17) 0.0369(18) 0.0257(14) -0.0049(12) 0.0198(12) -0.0046(14)
C27 0.0229(13) 0.0212(13) 0.0290(14) -0.0019(11) 0.0101(11) -0.0031(10)
C28 0.0231(12) 0.0214(12) 0.0204(13) 0.0013(10) 0.0097(10) -0.0032(10)
C29 0.0228(13) 0.0211(12) 0.0293(14) 0.0006(11) 0.0108(11) -0.0010(11)
C30 0.0301(16) 0.0268(14) 0.0366(17) 0.0063(13) 0.0115(13) 0.0022(12)
C31 0.0349(17) 0.0297(15) 0.0347(17) 0.0070(13) 0.0102(13) 0.0008(13)
C32 0.0307(15) 0.0312(15) 0.0269(15) 0.0038(12) 0.0115(12) -0.0047(12)
C33 0.0215(13) 0.0214(13) 0.0352(16) -0.0012(11) 0.0119(11) 0.0011(10)
C34 0.0270(14) 0.0234(13) 0.0322(15) -0.0065(11) 0.0165(12) -0.0030(11)
C35 0.0350(17) 0.0370(17) 0.0440(19) -0.0019(15) 0.0245(15) 0.0114(14)
C36 0.049(2) 0.0366(18) 0.047(2) -0.0045(15) 0.0315(17) 0.0054(15)
C37 0.048(2) 0.044(2) 0.062(3) -0.0031(18) 0.045(2) 0.0007(17)
C38 0.046(2) 0.0321(16) 0.0433(19) -0.0045(14) 0.0314(16) -0.0039(14)
C39 0.0227(13) 0.0278(14) 0.0369(16) -0.0056(12) 0.0182(12) -0.0054(11)
C40 0.0268(14) 0.0289(14) 0.0281(14) -0.0032(12) 0.0137(11) -0.0089(12)
C41 0.0283(14) 0.0280(14) 0.0265(14) 0.0016(11) 0.0120(11) -0.0077(12)
C42 0.0230(13) 0.0222(13) 0.0239(13) -0.0005(10) 0.0054(10) -0.0044(10)
C43 0.0272(14) 0.0239(14) 0.0281(15) 0.0006(11) 0.0086(11) -0.0037(11)
C44 0.0369(17) 0.0244(14) 0.0328(16) 0.0061(12) 0.0067(13) -0.0018(12)
C45 0.0426(18) 0.0324(16) 0.0330(17) 0.0107(13) 0.0110(14) -0.0062(14)
C46 0.0387(17) 0.0336(16) 0.0284(15) 0.0033(13) 0.0143(13) -0.0058(13)
C47 0.0333(16) 0.0232(14) 0.0392(17) -0.0042(12) 0.0075(13) 0.0078(12)
C48 0.0346(17) 0.0364(17) 0.0354(18) -0.0071(14) 0.0068(14) 0.0101(14)
O100 0.060(2) 0.0524(19) 0.070(2) 0.0110(16) 0.0362(18) 0.0007(16)
C100 0.055(3) 0.081(4) 0.071(3) 0.012(3) 0.044(3) 0.008(3)

loop_
_atom_type_symbol
_atom_type_description
_atom_type_scat_dispersion_real
_atom_type_scat_dispersion_imag
_atom_type_scat_source
C C 0.0033 0.0016 'International Tables Vol C Tables 4.2.6.8 and 6.1.1.4'
H H 0.0000 0.0000 'International Tables Vol C Tables 4.2.6.8 and 6.1.1.4'
N N 0.0061 0.0033 'International Tables Vol C Tables 4.2.6.8 and 6.1.1.4'
O O 0.0106 0.0060 'International Tables Vol C Tables 4.2.6.8 and 6.1.1.4'
S S 0.1246 0.1234 'International Tables Vol C Tables 4.2.6.8 and 6.1.1.4'
Cu Cu 0.3201 1.2651 'International Tables Vol C Tables 4.2.6.8 and 6.1.1.4'
Br Br -0.2901 2.4595 'International Tables Vol C Tables 4.2.6.8 and 6.1.1.4'
K K 0.2009 0.2494 'International Tables Vol C Tables 4.2.6.8 and 6.1.1.4'

loop_
_geom_angle_atom_site_label_1
_geom_angle_atom_site_label_2
_geom_angle_atom_site_label_3
_geom_angle
O2 Cu1 O3 85.41(9)
O2 Cu1 N2 173.45(11)
O3 Cu1 N2 94.54(10)
O2 Cu1 N1 94.68(10)
O3 Cu1 N1 175.37(11)
N2 Cu1 N1 85.91(11)
O2 Cu1 K1 47.39(7)
O3 Cu1 K1 47.31(7)
N2 Cu1 K1 128.91(8)
N1 Cu1 K1 135.08(8)
O6 Cu2 O7 85.37(9)
O6 Cu2 N3 94.44(10)
O7 Cu2 N3 173.87(10)
O6 Cu2 N4 175.33(11)
O7 Cu2 N4 94.67(10)
N3 Cu2 N4 86.02(11)
O6 Cu2 K1 48.93(7)
O7 Cu2 K1 47.83(7)
N3 Cu2 K1 128.31(8)
N4 Cu2 K1 133.66(9)
O7 K1 O3 178.52(8)
O7 K1 O2 122.22(7)
O3 K1 O2 56.80(7)
O7 K1 O6 56.69(7)
O3 K1 O6 124.16(7)
O2 K1 O6 174.88(8)
O7 K1 O4 128.11(7)
O3 K1 O4 53.32(7)
O2 K1 O4 103.19(7)
O6 K1 O4 80.13(7)
O7 K1 O8 52.24(7)
O3 K1 O8 126.33(7)
O2 K1 O8 76.67(7)
O6 K1 O8 99.98(7)
O4 K1 O8 179.51(8)
O7 K1 O1 79.11(7)
O3 K1 O1 100.62(7)
O2 K1 O1 52.52(7)
O6 K1 O1 129.60(7)
O4 K1 O1 116.66(8)
O8 K1 O1 63.63(7)
O7 K1 O5 100.22(7)
O3 K1 O5 79.96(7)
O2 K1 O5 126.06(7)
O6 K1 O5 51.49(7)
O4 K1 O5 66.45(7)
O8 K1 O5 113.25(7)
O1 K1 O5 176.53(8)
O7 K1 Cu2 31.50(5)
O3 K1 Cu2 149.82(6)
O2 K1 Cu2 149.59(5)
O6 K1 Cu2 31.64(5)
O4 K1 Cu2 97.00(5)
O8 K1 Cu2 83.31(5)
O1 K1 Cu2 98.04(5)
O5 K1 Cu2 82.84(5)
O7 K1 Cu1 147.58(6)
O3 K1 Cu1 31.05(5)
O2 K1 Cu1 31.06(5)
O6 K1 Cu1 147.40(5)
O4 K1 Cu1 84.13(5)
O8 K1 Cu1 95.54(5)
O1 K1 Cu1 83.00(5)
O5 K1 Cu1 96.01(5)
Cu2 K1 Cu1 177.89(3)
C9 N1 C10 123.5(3)
C9 N1 Cu1 125.0(2)
C10 N1 Cu1 111.4(2)
C16 N2 C15 123.6(3)
C16 N2 Cu1 124.9(2)
C15 N2 Cu1 111.50(19)
C3 O1 C2 117.8(3)
C3 O1 K1 112.68(17)
C2 O1 K1 125.5(2)
C4 O2 Cu1 126.64(19)
C4 O2 K1 127.37(18)
Cu1 O2 K1 101.55(9)
C18 O3 Cu1 126.5(2)
C18 O3 K1 123.18(19)
Cu1 O3 K1 101.64(9)
C19 O4 C23 117.4(3)
C19 O4 K1 112.21(18)
C23 O4 K1 123.14(19)
C2 C1 H1A 109.5
C2 C1 H1B 109.5
H1A C1 H1B 109.5
C2 C1 H1C 109.5
H1A C1 H1C 109.5
H1B C1 H1C 109.5
O1 C2 C1 108.0(3)
O1 C2 H2A 110.1
C1 C2 H2A 110.1
O1 C2 H2B 110.1
C1 C2 H2B 110.1
H2A C2 H2B 108.4
O1 C3 C8 125.5(3)
O1 C3 C4 114.4(3)
C8 C3 C4 120.1(3)
O2 C4 C5 124.7(3)
O2 C4 C3 116.6(3)
C5 C4 C3 118.6(3)
C4 C5 C6 119.7(3)
C4 C5 C9 122.7(3)
C6 C5 C9 117.5(3)
C7 C6 C5 120.8(3)
C7 C6 H6A 119.6
C5 C6 H6A 119.6
C6 C7 C8 120.4(3)
C6 C7 H7A 119.8
C8 C7 H7A 119.8
C3 C8 C7 120.2(3)
C3 C8 H8A 119.9
C7 C8 H8A 119.9
N1 C9 C5 125.8(3)
N1 C9 H9A 117.1
C5 C9 H9A 117.1
N1 C10 C11 116.6(3)
N1 C10 C15 107.6(2)
C11 C10 C15 111.2(3)
N1 C10 H10A 107.0
C11 C10 H10A 107.0
C15 C10 H10A 107.0
C10 C11 C12 108.1(3)
C10 C11 H11A 110.1
C12 C11 H11A 110.1
C10 C11 H11B 110.1
C12 C11 H11B 110.1
H11A C11 H11B 108.4
C13 C12 C11 111.8(3)
C13 C12 H12A 109.3
C11 C12 H12A 109.3
C13 C12 H12B 109.3
C11 C12 H12B 109.3
H12A C12 H12B 107.9
C12 C13 C14 112.0(3)
C12 C13 H13A 109.2
C14 C13 H13A 109.2
C12 C13 H13B 109.2
C14 C13 H13B 109.2
H13A C13 H13B 107.9
C15 C14 C13 108.8(3)
C15 C14 H14A 109.9
C13 C14 H14A 109.9
C15 C14 H14B 109.9
C13 C14 H14B 109.9
H14A C14 H14B 108.3
N2 C15 C14 116.2(3)
N2 C15 C10 106.6(2)
C14 C15 C10 110.8(2)
N2 C15 H15A 107.7
C14 C15 H15A 107.7
C10 C15 H15A 107.7
N2 C16 C17 125.6(3)
N2 C16 H16A 117.2
C17 C16 H16A 117.2
C18 C17 C22 119.6(3)
C18 C17 C16 122.9(3)
C22 C17 C16 117.4(3)
O3 C18 C17 125.0(3)
O3 C18 C19 116.7(3)
C17 C18 C19 118.3(3)
O4 C19 C20 125.2(3)
O4 C19 C18 114.0(3)
C20 C19 C18 120.7(3)
C19 C20 C21 120.2(3)
C19 C20 H20A 119.9
C21 C20 H20A 119.9
C22 C21 C20 120.1(3)
C22 C21 H21A 119.9
C20 C21 H21A 119.9
C21 C22 C17 121.0(3)
C21 C22 H22A 119.5
C17 C22 H22A 119.5
O4 C23 C24 107.7(3)
O4 C23 H23A 110.2
C24 C23 H23A 110.2
O4 C23 H23B 110.2
C24 C23 H23B 110.2
H23A C23 H23B 108.5
C23 C24 H24A 109.5
C23 C24 H24B 109.5
H24A C24 H24B 109.5
C23 C24 H24C 109.5
H24A C24 H24C 109.5
H24B C24 H24C 109.5
C33 N3 C34 123.7(3)
C33 N3 Cu2 125.4(2)
C34 N3 Cu2 110.7(2)
C40 N4 C39 123.6(3)
C40 N4 Cu2 124.8(2)
C39 N4 Cu2 111.6(2)
C27 O5 C26 117.5(3)
C27 O5 K1 110.44(17)
C26 O5 K1 126.26(19)
C28 O6 Cu2 126.54(19)
C28 O6 K1 124.27(18)
Cu2 O6 K1 99.44(9)
C42 O7 Cu2 126.6(2)
C42 O7 K1 125.41(19)
Cu2 O7 K1 100.66(9)
C43 O8 C47 117.5(3)
C43 O8 K1 111.69(18)
C47 O8 K1 125.9(2)
C26 C25 H25A 109.5
C26 C25 H25B 109.5
H25A C25 H25B 109.5
C26 C25 H25C 109.5
H25A C25 H25C 109.5
H25B C25 H25C 109.5
O5 C26 C25 107.0(3)
O5 C26 H26A 110.3
C25 C26 H26A 110.3
O5 C26 H26B 110.3
C25 C26 H26B 110.3
H26A C26 H26B 108.6
O5 C27 C32 124.9(3)
O5 C27 C28 113.8(3)
C32 C27 C28 121.2(3)
O6 C28 C29 124.9(3)
O6 C28 C27 117.0(3)
C29 C28 C27 118.1(3)
C28 C29 C30 119.3(3)
C28 C29 C33 122.5(3)
C30 C29 C33 118.1(3)
C31 C30 C29 121.5(3)
C31 C30 H30A 119.2
C29 C30 H30A 119.2
C30 C31 C32 120.2(3)
C30 C31 H31A 119.9
C32 C31 H31A 119.9
C27 C32 C31 119.7(3)
C27 C32 H32A 120.2
C31 C32 H32A 120.2
N3 C33 C29 125.8(3)
N3 C33 H33A 117.1
C29 C33 H33A 117.1
N3 C34 C35 117.1(3)
N3 C34 C39 106.9(2)
C35 C34 C39 111.0(3)
N3 C34 H34A 107.1
C35 C34 H34A 107.1
C39 C34 H34A 107.1
C34 C35 C36 109.8(3)
C34 C35 H35A 109.7
C36 C35 H35A 109.7
C34 C35 H35B 109.7
C36 C35 H35B 109.7
H35A C35 H35B 108.2
C35 C36 C37 110.5(3)
C35 C36 H36A 109.6
C37 C36 H36A 109.6
C35 C36 H36B 109.6
C37 C36 H36B 109.6
H36A C36 H36B 108.1
C38 C37 C36 112.1(3)
C38 C37 H37A 109.2
C36 C37 H37A 109.2
C38 C37 H37B 109.2
C36 C37 H37B 109.2
H37A C37 H37B 107.9
C37 C38 C39 109.7(3)
C37 C38 H38A 109.7
C39 C38 H38A 109.7
C37 C38 H38B 109.7
C39 C38 H38B 109.7
H38A C38 H38B 108.2
N4 C39 C38 116.2(3)
N4 C39 C34 106.8(2)
C38 C39 C34 110.2(3)
N4 C39 H39A 107.8
C38 C39 H39A 107.8
C34 C39 H39A 107.8
N4 C40 C41 125.9(3)
N4 C40 H40A 117.1
C41 C40 H40A 117.1
C42 C41 C46 119.5(3)
C42 C41 C40 122.7(3)
C46 C41 C40 117.8(3)
O7 C42 C41 125.2(3)
O7 C42 C43 116.4(3)
C41 C42 C43 118.4(3)
O8 C43 C44 125.7(3)
O8 C43 C42 113.6(3)
C44 C43 C42 120.7(3)
C43 C44 C45 119.6(3)
C43 C44 H44A 120.2
C45 C44 H44A 120.2
C46 C45 C44 120.7(3)
C46 C45 H45A 119.7
C44 C45 H45A 119.7
C45 C46 C41 121.1(3)
C45 C46 H46A 119.5
C41 C46 H46A 119.5
O8 C47 C48 107.7(3)
O8 C47 H47A 110.2
C48 C47 H47A 110.2
O8 C47 H47B 110.2
C48 C47 H47B 110.2
H47A C47 H47B 108.5
C47 C48 H48A 109.5
C47 C48 H48B 109.5
H48A C48 H48B 109.5
C47 C48 H48C 109.5
H48A C48 H48C 109.5
H48B C48 H48C 109.5
C100 O100 H100 109.5
O100 C100 H10B 109.5
O100 C100 H10C 109.5
H10B C100 H10C 109.5
O100 C100 H10D 109.5
H10B C100 H10D 109.5
H10C C100 H10D 109.5

loop_
_geom_bond_atom_site_label_1
_geom_bond_atom_site_label_2
_geom_bond_distance
Cu1 O2 1.886(2)
Cu1 O3 1.886(2)
Cu1 N2 1.929(2)
Cu1 N1 1.931(3)
Cu1 K1 3.5815(10)
Cu2 O6 1.891(2)
Cu2 O7 1.891(2)
Cu2 N3 1.920(3)
Cu2 N4 1.934(3)
Cu2 K1 3.5555(10)
K1 O7 2.682(2)
K1 O3 2.688(2)
K1 O2 2.691(2)
K1 O6 2.717(2)
K1 O4 3.006(3)
K1 O8 3.085(3)
K1 O1 3.090(3)
K1 O5 3.136(3)
N1 C9 1.286(4)
N1 C10 1.481(4)
N2 C16 1.288(4)
N2 C15 1.481(4)
O1 C3 1.364(4)
O1 C2 1.434(4)
O2 C4 1.313(4)
O3 C18 1.310(4)
O4 C19 1.363(4)
O4 C23 1.435(4)
C1 C2 1.500(6)
C1 H1A 0.9800
C1 H1B 0.9800
C1 H1C 0.9800
C2 H2A 0.9900
C2 H2B 0.9900
C3 C8 1.387(4)
C3 C4 1.430(4)
C4 C5 1.407(4)
C5 C6 1.411(4)
C5 C9 1.444(4)
C6 C7 1.369(5)
C6 H6A 0.9500
C7 C8 1.402(5)
C7 H7A 0.9500
C8 H8A 0.9500
C9 H9A 0.9500
C10 C11 1.528(4)
C10 C15 1.535(4)
C10 H10A 1.0000
C11 C12 1.534(5)
C11 H11A 0.9900
C11 H11B 0.9900
C12 C13 1.509(6)
C12 H12A 0.9900
C12 H12B 0.9900
C13 C14 1.532(5)
C13 H13A 0.9900
C13 H13B 0.9900
C14 C15 1.520(4)
C14 H14A 0.9900
C14 H14B 0.9900
C15 H15A 1.0000
C16 C17 1.438(5)
C16 H16A 0.9500
C17 C18 1.403(4)
C17 C22 1.424(4)
C18 C19 1.426(4)
C19 C20 1.383(4)
C20 C21 1.404(5)
C20 H20A 0.9500
C21 C22 1.362(6)
C21 H21A 0.9500
C22 H22A 0.9500
C23 C24 1.497(6)
C23 H23A 0.9900
C23 H23B 0.9900
C24 H24A 0.9800
C24 H24B 0.9800
C24 H24C 0.9800
N3 C33 1.290(4)
N3 C34 1.471(4)
N4 C40 1.291(4)
N4 C39 1.473(4)
O5 C27 1.368(4)
O5 C26 1.430(4)
O6 C28 1.310(4)
O7 C42 1.310(4)
O8 C43 1.359(4)
O8 C47 1.429(4)
C25 C26 1.501(5)
C25 H25A 0.9800
C25 H25B 0.9800
C25 H25C 0.9800
C26 H26A 0.9900
C26 H26B 0.9900
C27 C32 1.385(4)
C27 C28 1.422(4)
C28 C29 1.414(4)
C29 C30 1.417(4)
C29 C33 1.436(4)
C30 C31 1.358(5)
C30 H30A 0.9500
C31 C32 1.409(5)
C31 H31A 0.9500
C32 H32A 0.9500
C33 H33A 0.9500
C34 C35 1.515(4)
C34 C39 1.541(4)
C34 H34A 1.0000
C35 C36 1.524(5)
C35 H35A 0.9900
C35 H35B 0.9900
C36 C37 1.529(6)
C36 H36A 0.9900
C36 H36B 0.9900
C37 C38 1.518(6)
C37 H37A 0.9900
C37 H37B 0.9900
C38 C39 1.521(5)
C38 H38A 0.9900
C38 H38B 0.9900
C39 H39A 1.0000
C40 C41 1.444(5)
C40 H40A 0.9500
C41 C42 1.403(4)
C41 C46 1.418(5)
C42 C43 1.436(4)
C43 C44 1.377(4)
C44 C45 1.411(5)
C44 H44A 0.9500
C45 C46 1.354(6)
C45 H45A 0.9500
C46 H46A 0.9500
C47 C48 1.495(5)
C47 H47A 0.9900
C47 H47B 0.9900
C48 H48A 0.9800
C48 H48B 0.9800
C48 H48C 0.9800
O100 C100 1.351(6)
O100 H100 0.8400
C100 H10B 0.9800
C100 H10C 0.9800
C100 H10D 0.9800
